data_7126192
loop_
_publ_author_name
'Ishi-I, Tsutomu'
'Tanaka, Honoka'
'Park, In Seob'
'Yasuda, Takuma'
'Kato, Shin-Ichiro'
'Ito, Mitsunori'
'Hiyoshi, Hidetaka'
'Matsumoto, Taisuke'

_publ_section_title
;
 White-light emission from a pyrimidine-carbazole conjugate with tunable
 phosphorescence-fluorescence dual emission and multicolor emission
 switching.
;
_journal_issue 29
_journal_name_full 'Chemical communications (Cambridge, England)'
_journal_page_first 4051
_journal_page_last 4054
_journal_paper_doi 10.1039/d0cc00251h
_journal_volume 56
_journal_year 2020
_chemical_formula_moiety 'C28 H17 Br2 N3'
_chemical_formula_sum 'C28 H17 Br2 N3'
_chemical_formula_weight 555.27
_space_group_crystal_system monoclinic
_space_group_IT_number 14
_space_group_name_Hall '-P 2yn'
_space_group_name_H-M_alt 'P 1 21/n 1'
_atom_sites_solution_hydrogens geom
_atom_sites_solution_primary dual
_audit_creation_date 2019-01-14
_audit_creation_method
;
Olex2 1.2
(compiled 2018.05.29 svn.r3508 for OlexSys, GUI svn.r5506)
;
_audit_update_record
;
2020-01-06 deposited with the CCDC.	2020-03-10 downloaded from the CCDC.
;
_cell_angle_alpha 90
_cell_angle_beta 94.964(4)
_cell_angle_gamma 90
_cell_formula_units_Z 4
_cell_length_a 5.3634(3)
_cell_length_b 15.7657(7)
_cell_length_c 25.1499(11)
_cell_measurement_reflns_used 5160
_cell_measurement_temperature 123
_cell_measurement_theta_max 29.1700
_cell_measurement_theta_min 2.5990
_cell_volume 2118.64(18)
_computing_cell_refinement 'CrysAlisPro 1.171.39.46e (Rigaku OD, 2018)'
_computing_data_collection 'CrysAlisPro 1.171.39.46e (Rigaku OD, 2018)'
_computing_data_reduction 'CrysAlisPro 1.171.39.46e (Rigaku OD, 2018)'
_computing_molecular_graphics 'Olex2 (Dolomanov et al., 2009)'
_computing_publication_material 'Olex2 (Dolomanov et al., 2009)'
_computing_structure_refinement 'ShelXL (Sheldrick, 2015)'
_computing_structure_solution 'ShelXT (Sheldrick, 2015)'
_diffrn_ambient_temperature 123
_diffrn_detector 'Rigaku HyPix-6000 area detector'
_diffrn_detector_area_resol_mean 10.0
_diffrn_detector_type 'HPC area detector'
_diffrn_measured_fraction_theta_full 0.999
_diffrn_measured_fraction_theta_max 0.999
_diffrn_measurement_details
;
List of Runs (angles in degrees, time in seconds):

  # Type    Start    End  Width  t~exp~   \w     \q     \k     \f   Frames
#--------------------------------------------------------------------------
  1  \w    -96.00 -71.00   0.50   90.00    --  -15.80  45.00  30.00   50
  2  \w    -65.00  66.00   0.50   90.00    --  -15.80  45.00  30.00  262
  3  \w     26.00  51.00   0.50   90.00    --  -15.80  45.00   0.00   50
  4  \w   -104.00  72.00   0.50   90.00    --  -15.80  45.00 150.00  352
  5  \w     33.00  58.00   0.50   90.00    --  -15.80  45.00  90.00   50
;
_diffrn_measurement_device 'three-circle diffractometer'
_diffrn_measurement_device_type 'Rigaku AFC HyPix-6000'
_diffrn_measurement_method '\w scans'
_diffrn_orient_matrix_type 'CrysAlisPro convention (1999,Acta A55,543-557)'
_diffrn_orient_matrix_UB_11 0.0015525000
_diffrn_orient_matrix_UB_12 -0.0214261000
_diffrn_orient_matrix_UB_13 0.0248384000
_diffrn_orient_matrix_UB_21 -0.0071842000
_diffrn_orient_matrix_UB_22 0.0394825000
_diffrn_orient_matrix_UB_23 0.0132801000
_diffrn_orient_matrix_UB_31 -0.1325353000
_diffrn_orient_matrix_UB_32 -0.0024383000
_diffrn_orient_matrix_UB_33 -0.0028396000
_diffrn_radiation_monochromator 'multi-layer mirror optics'
_diffrn_radiation_probe x-ray
_diffrn_radiation_type MoK\a
_diffrn_radiation_wavelength 0.71073
_diffrn_reflns_av_R_equivalents 0.0910
_diffrn_reflns_av_unetI/netI 0.0732
_diffrn_reflns_Laue_measured_fraction_full 0.999
_diffrn_reflns_Laue_measured_fraction_max 0.999
_diffrn_reflns_limit_h_max 6
_diffrn_reflns_limit_h_min -6
_diffrn_reflns_limit_k_max 20
_diffrn_reflns_limit_k_min -18
_diffrn_reflns_limit_l_max 32
_diffrn_reflns_limit_l_min -32
_diffrn_reflns_number 17268
_diffrn_reflns_point_group_measured_fraction_full 0.999
_diffrn_reflns_point_group_measured_fraction_max 0.999
_diffrn_reflns_theta_full 25.242
_diffrn_reflns_theta_max 27.483
_diffrn_reflns_theta_min 2.584
_diffrn_source 'rotating anode X-ray generator'
_diffrn_source_type FR-E+
_exptl_absorpt_coefficient_mu 3.850
_exptl_absorpt_correction_T_max 1.00000
_exptl_absorpt_correction_T_min 0.63141
_exptl_absorpt_correction_type multi-scan
_exptl_absorpt_process_details
;
CrysAlisPro 1.171.39.46e (Rigaku Oxford Diffraction, 2018)
Empirical absorption correction using spherical harmonics,
 implemented in SCALE3 ABSPACK scaling algorithm.
;
_exptl_crystal_colour colourless
_exptl_crystal_colour_primary colourless
_exptl_crystal_density_diffrn 1.741
_exptl_crystal_description needle
_exptl_crystal_F_000 1104
_exptl_crystal_size_max 0.3
_exptl_crystal_size_mid 0.03
_exptl_crystal_size_min 0.02
_refine_diff_density_max 2.301
_refine_diff_density_min -1.088
_refine_diff_density_rms 0.175
_refine_ls_extinction_method none
_refine_ls_goodness_of_fit_ref 1.042
_refine_ls_hydrogen_treatment constr
_refine_ls_matrix_type full
_refine_ls_number_parameters 298
_refine_ls_number_reflns 4838
_refine_ls_number_restraints 0
_refine_ls_restrained_S_all 1.042
_refine_ls_R_factor_all 0.0971
_refine_ls_R_factor_gt 0.0750
_refine_ls_shift/su_max 0.000
_refine_ls_shift/su_mean 0.000
_refine_ls_structure_factor_coef Fsqd
_refine_ls_weighting_details 'w=1/[\s^2^(Fo^2^)+(0.1246P)^2^+3.7722P] where P=(Fo^2^+2Fc^2^)/3'
_refine_ls_weighting_scheme calc
_refine_ls_wR_factor_gt 0.1929
_refine_ls_wR_factor_ref 0.2063
_reflns_Friedel_coverage 0.000
_reflns_number_gt 3587
_reflns_number_total 4838
_reflns_threshold_expression 'I > 2\s(I)'
_cod_data_source_file d0cc00251h3.cif
_cod_data_source_block ishii1810c
_cod_depositor_comments 'Adding full bibliography for 7126189--7126193.cif.'
_cod_database_code 7126192
_shelx_shelxl_version_number 2014/7
_chemical_oxdiff_formula CHNBr
_shelx_space_group_comment
;
The symmetry employed for this shelxl refinement is uniquely defined
by the following loop, which should always be used as a source of
symmetry information in preference to the above space-group names.
They are only intended as comments.
;
_shelx_estimated_absorpt_t_max 0.927
_shelx_estimated_absorpt_t_min 0.391
_reflns_odcompleteness_completeness 99.88
_reflns_odcompleteness_iscentric 1
_reflns_odcompleteness_theta 27.42
_olex2_refinement_description
;
1. Fixed Uiso
 At 1.2 times of:
  All C(H) groups
2.a Aromatic/amide H refined with riding coordinates:
 C27(H27), C15(H15), C25(H25), C6(H6), C9(H9), C3(H3), C14(H14), C24(H24),
 C21(H21), C22(H22), C7(H7), C8(H8), C13(H13), C18(H18), C19(H19), C28(H28),
 C12(H12)
;
_olex2_submission_special_instructions 'No special instructions were received'
_oxdiff_exptl_absorpt_empirical_details
;
Empirical correction (ABSPACK) includes:
- Absorption correction using spherical harmonics
- Frame scaling
;
_oxdiff_exptl_absorpt_empirical_full_max 2.072
_oxdiff_exptl_absorpt_empirical_full_min 0.662

loop_
_space_group_symop_operation_xyz
'x, y, z'
'-x+1/2, y+1/2, -z+1/2'
'-x, -y, -z'
'x-1/2, -y-1/2, z-1/2'

loop_
_atom_site_label
_atom_site_type_symbol
_atom_site_fract_x
_atom_site_fract_y
_atom_site_fract_z
_atom_site_U_iso_or_equiv
_atom_site_adp_type
_atom_site_occupancy
_atom_site_site_symmetry_order
_atom_site_calc_flag
_atom_site_refinement_flags_posn
_atom_site_refinement_flags_adp
_atom_site_refinement_flags_occupancy
_atom_site_disorder_assembly
_atom_site_disorder_group
Br2 Br 1.22584(12) 0.93144(4) 0.57515(2) 0.0358(2) Uani 1 1 d . . . . .
Br1 Br 1.12745(12) 0.86925(4) 0.04471(2) 0.0360(2) Uani 1 1 d . . . . .
N3 N 0.3557(9) 0.6338(3) 0.31156(19) 0.0249(10) Uani 1 1 d . . . . .
N1 N 0.6301(8) 0.7269(3) 0.35918(18) 0.0245(10) Uani 1 1 d . . . . .
N2 N 0.6286(9) 0.7122(3) 0.26505(19) 0.0268(10) Uani 1 1 d . . . . .
C20 C 1.0348(11) 0.8360(3) 0.1126(2) 0.0275(12) Uani 1 1 d . . . . .
C1 C 0.5496(10) 0.6941(3) 0.3123(2) 0.0239(11) Uani 1 1 d . . . . .
C2 C 0.8208(10) 0.7674(3) 0.2650(2) 0.0245(11) Uani 1 1 d . . . . .
C11 C 0.0469(10) 0.5431(3) 0.2797(2) 0.0259(11) Uani 1 1 d . . . . .
C5 C 0.2155(10) 0.6115(3) 0.3545(2) 0.0254(11) Uani 1 1 d . . . . .
C4 C 0.8249(10) 0.7809(3) 0.3589(2) 0.0236(11) Uani 1 1 d . . . . .
C27 C 0.8797(12) 0.8416(4) 0.5047(2) 0.0339(13) Uani 1 1 d . . . . .
H27 H 0.7894 0.8340 0.5352 0.041 Uiso 1 1 calc R . . . .
C26 C 1.0964(11) 0.8860(3) 0.5081(2) 0.0277(12) Uani 1 1 d . . . . .
C23 C 0.9202(11) 0.8184(3) 0.4109(2) 0.0262(12) Uani 1 1 d . . . . .
C17 C 0.9002(10) 0.7899(3) 0.2120(2) 0.0237(11) Uani 1 1 d . . . . .
C15 C 0.3342(11) 0.5824(4) 0.2148(2) 0.0281(12) Uani 1 1 d . . . . .
H15 H 0.4759 0.6129 0.2050 0.034 Uiso 1 1 calc R . . . .
C25 C 1.2330(12) 0.8982(4) 0.4651(2) 0.0327(13) Uani 1 1 d . . . . .
H25 H 1.3849 0.9295 0.4684 0.039 Uiso 1 1 calc R . . . .
C16 C 0.2561(10) 0.5892(3) 0.2658(2) 0.0236(11) Uani 1 1 d . . . . .
C10 C 0.0218(10) 0.5579(3) 0.3353(2) 0.0256(11) Uani 1 1 d . . . . .
C6 C 0.2491(11) 0.6331(3) 0.4081(2) 0.0271(12) Uani 1 1 d . . . . .
H6 H 0.3831 0.6687 0.4215 0.033 Uiso 1 1 calc R . . . .
C9 C -0.1466(11) 0.5256(3) 0.3691(2) 0.0282(12) Uani 1 1 d . . . . .
H9 H -0.2784 0.4890 0.3560 0.034 Uiso 1 1 calc R . . . .
C3 C 0.9237(11) 0.8027(3) 0.3120(2) 0.0278(12) Uani 1 1 d . . . . .
H3 H 1.0599 0.8412 0.3120 0.033 Uiso 1 1 calc R . . . .
C14 C 0.1997(11) 0.5298(4) 0.1785(2) 0.0294(12) Uani 1 1 d . . . . .
H14 H 0.2520 0.5241 0.1435 0.035 Uiso 1 1 calc R . . . .
C24 C 1.1423(11) 0.8634(4) 0.4166(2) 0.0304(13) Uani 1 1 d . . . . .
H24 H 1.2354 0.8706 0.3864 0.037 Uiso 1 1 calc R . . . .
C21 C 1.1856(12) 0.8596(4) 0.1571(3) 0.0333(13) Uani 1 1 d . . . . .
H21 H 1.3344 0.8911 0.1538 0.040 Uiso 1 1 calc R . . . .
C22 C 1.1164(11) 0.8364(4) 0.2069(2) 0.0308(13) Uani 1 1 d . . . . .
H22 H 1.2184 0.8526 0.2380 0.037 Uiso 1 1 calc R . . . .
C7 C 0.0779(12) 0.6005(4) 0.4415(2) 0.0316(13) Uani 1 1 d . . . . .
H7 H 0.0960 0.6145 0.4784 0.038 Uiso 1 1 calc R . . . .
C8 C -0.1175(12) 0.5482(4) 0.4225(2) 0.0323(13) Uani 1 1 d . . . . .
H8 H -0.2321 0.5276 0.4463 0.039 Uiso 1 1 calc R . . . .
C13 C -0.0106(11) 0.4848(4) 0.1920(2) 0.0325(13) Uani 1 1 d . . . . .
H13 H -0.1011 0.4499 0.1663 0.039 Uiso 1 1 calc R . . . .
C18 C 0.7530(12) 0.7664(4) 0.1656(2) 0.0323(13) Uani 1 1 d . . . . .
H18 H 0.6054 0.7341 0.1684 0.039 Uiso 1 1 calc R . . . .
C19 C 0.8196(12) 0.7896(4) 0.1162(2) 0.0342(13) Uani 1 1 d . . . . .
H19 H 0.7183 0.7739 0.0849 0.041 Uiso 1 1 calc R . . . .
C28 C 0.7921(12) 0.8074(4) 0.4561(2) 0.0320(13) Uani 1 1 d . . . . .
H28 H 0.6409 0.7757 0.4535 0.038 Uiso 1 1 calc R . . . .
C12 C -0.0856(11) 0.4915(3) 0.2426(2) 0.0281(12) Uani 1 1 d . . . . .
H12 H -0.2274 0.4609 0.2523 0.034 Uiso 1 1 calc R . . . .

loop_
_atom_site_aniso_label
_atom_site_aniso_U_11
_atom_site_aniso_U_22
_atom_site_aniso_U_33
_atom_site_aniso_U_23
_atom_site_aniso_U_13
_atom_site_aniso_U_12
Br2 0.0471(4) 0.0261(3) 0.0332(3) -0.0046(2) -0.0034(3) -0.0042(3)
Br1 0.0462(4) 0.0298(4) 0.0330(3) 0.0012(2) 0.0091(3) -0.0048(3)
N3 0.029(2) 0.014(2) 0.032(2) 0.0017(17) 0.0025(19) -0.0029(19)
N1 0.028(2) 0.015(2) 0.031(2) 0.0004(18) 0.0020(18) 0.0002(19)
N2 0.033(3) 0.016(2) 0.032(2) 0.0040(18) 0.0043(19) 0.002(2)
C20 0.039(3) 0.017(2) 0.027(3) -0.002(2) 0.010(2) 0.000(2)
C1 0.027(3) 0.012(2) 0.033(3) 0.001(2) 0.004(2) 0.002(2)
C2 0.026(3) 0.015(2) 0.032(3) 0.002(2) 0.002(2) 0.004(2)
C11 0.027(3) 0.015(2) 0.035(3) 0.002(2) -0.001(2) 0.003(2)
C5 0.026(3) 0.015(2) 0.035(3) 0.001(2) 0.002(2) -0.001(2)
C4 0.027(3) 0.010(2) 0.034(3) 0.002(2) 0.000(2) 0.004(2)
C27 0.042(3) 0.025(3) 0.035(3) 0.000(2) 0.007(3) -0.001(3)
C26 0.035(3) 0.017(3) 0.030(3) -0.001(2) -0.005(2) 0.002(2)
C23 0.031(3) 0.016(2) 0.030(3) 0.002(2) -0.001(2) 0.006(2)
C17 0.028(3) 0.012(2) 0.031(3) 0.001(2) 0.000(2) 0.001(2)
C15 0.029(3) 0.020(3) 0.035(3) 0.001(2) 0.000(2) 0.001(2)
C25 0.038(3) 0.021(3) 0.038(3) 0.000(2) 0.000(3) -0.007(3)
C16 0.026(3) 0.010(2) 0.035(3) 0.000(2) -0.001(2) 0.000(2)
C10 0.028(3) 0.011(2) 0.036(3) 0.003(2) -0.001(2) 0.002(2)
C6 0.034(3) 0.016(2) 0.031(3) 0.001(2) 0.004(2) 0.005(2)
C9 0.027(3) 0.014(2) 0.044(3) 0.001(2) 0.005(2) -0.001(2)
C3 0.032(3) 0.015(2) 0.036(3) 0.004(2) 0.001(2) 0.000(2)
C14 0.033(3) 0.020(3) 0.035(3) 0.001(2) 0.001(2) 0.004(2)
C24 0.034(3) 0.025(3) 0.032(3) 0.002(2) 0.001(2) 0.001(3)
C21 0.037(3) 0.023(3) 0.040(3) 0.002(2) 0.004(3) -0.005(3)
C22 0.033(3) 0.025(3) 0.033(3) 0.000(2) -0.003(2) -0.001(3)
C7 0.043(3) 0.019(3) 0.033(3) 0.002(2) 0.001(3) 0.002(3)
C8 0.040(3) 0.019(3) 0.039(3) 0.006(2) 0.010(3) 0.004(3)
C13 0.034(3) 0.021(3) 0.041(3) 0.004(2) -0.007(3) 0.000(2)
C18 0.040(3) 0.023(3) 0.034(3) -0.001(2) 0.004(2) -0.012(3)
C19 0.042(3) 0.028(3) 0.032(3) -0.001(2) -0.001(3) -0.003(3)
C28 0.040(3) 0.021(3) 0.035(3) -0.003(2) 0.003(2) -0.007(3)
C12 0.026(3) 0.013(2) 0.044(3) 0.002(2) -0.006(2) -0.003(2)

loop_
_atom_type_symbol
_atom_type_description
_atom_type_scat_dispersion_real
_atom_type_scat_dispersion_imag
_atom_type_scat_source
C C 0.0033 0.0016 'International Tables Vol C Tables 4.2.6.8 and 6.1.1.4'
H H 0.0000 0.0000 'International Tables Vol C Tables 4.2.6.8 and 6.1.1.4'
Br Br -0.2901 2.4595 'International Tables Vol C Tables 4.2.6.8 and 6.1.1.4'
N N 0.0061 0.0033 'International Tables Vol C Tables 4.2.6.8 and 6.1.1.4'

loop_
_geom_angle_atom_site_label_1
_geom_angle_atom_site_label_2
_geom_angle_atom_site_label_3
_geom_angle
_geom_angle_site_symmetry_1
_geom_angle_site_symmetry_3
_geom_angle_publ_flag
C1 N3 C5 126.8(5) . . ?
C1 N3 C16 125.0(5) . . ?
C5 N3 C16 108.1(4) . . ?
C1 N1 C4 115.8(5) . . ?
C1 N2 C2 116.3(5) . . ?
C21 C20 Br1 118.5(5) . . ?
C21 C20 C19 121.9(5) . . ?
C19 C20 Br1 119.6(4) . . ?
N1 C1 N3 117.3(5) . . ?
N1 C1 N2 127.4(5) . . ?
N2 C1 N3 115.2(5) . . ?
N2 C2 C17 115.8(5) . . ?
N2 C2 C3 120.7(5) . . ?
C3 C2 C17 123.4(5) . . ?
C16 C11 C10 107.6(5) . . ?
C12 C11 C16 120.7(5) . . ?
C12 C11 C10 131.6(5) . . ?
C10 C5 N3 108.4(5) . . ?
C6 C5 N3 130.5(5) . . ?
C6 C5 C10 121.1(5) . . ?
N1 C4 C23 117.0(5) . . ?
N1 C4 C3 121.1(5) . . ?
C3 C4 C23 121.8(5) . . ?
C26 C27 C28 118.9(6) . . ?
C27 C26 Br2 119.8(5) . . ?
C27 C26 C25 122.4(5) . . ?
C25 C26 Br2 117.8(4) . . ?
C24 C23 C4 121.5(5) . . ?
C24 C23 C28 117.5(5) . . ?
C28 C23 C4 120.9(5) . . ?
C22 C17 C2 121.3(5) . . ?
C22 C17 C18 118.5(5) . . ?
C18 C17 C2 120.1(5) . . ?
C16 C15 C14 118.2(5) . . ?
C26 C25 C24 117.9(6) . . ?
C11 C16 N3 108.0(5) . . ?
C15 C16 N3 131.9(5) . . ?
C15 C16 C11 120.0(5) . . ?
C5 C10 C11 107.9(5) . . ?
C9 C10 C11 131.2(5) . . ?
C9 C10 C5 120.9(5) . . ?
C5 C6 C7 117.3(5) . . ?
C8 C9 C10 118.4(5) . . ?
C2 C3 C4 118.6(5) . . ?
C15 C14 C13 121.8(6) . . ?
C23 C24 C25 121.8(6) . . ?
C20 C21 C22 118.7(6) . . ?
C21 C22 C17 121.0(5) . . ?
C8 C7 C6 121.9(6) . . ?
C9 C8 C7 120.4(6) . . ?
C12 C13 C14 119.6(6) . . ?
C19 C18 C17 120.8(6) . . ?
C18 C19 C20 119.1(6) . . ?
C27 C28 C23 121.4(6) . . ?
C13 C12 C11 119.6(6) . . ?

loop_
_geom_bond_atom_site_label_1
_geom_bond_atom_site_label_2
_geom_bond_distance
_geom_bond_site_symmetry_2
_geom_bond_publ_flag
Br2 C26 1.906(5) . ?
Br1 C20 1.893(6) . ?
N3 C1 1.408(7) . ?
N3 C5 1.413(7) . ?
N3 C16 1.413(7) . ?
N1 C1 1.325(7) . ?
N1 C4 1.348(7) . ?
N2 C1 1.327(7) . ?
N2 C2 1.349(7) . ?
C20 C21 1.375(8) . ?
C20 C19 1.376(9) . ?
C2 C17 1.479(8) . ?
C2 C3 1.377(8) . ?
C11 C16 1.405(8) . ?
C11 C10 1.436(8) . ?
C11 C12 1.386(8) . ?
C5 C10 1.393(8) . ?
C5 C6 1.387(8) . ?
C4 C23 1.484(8) . ?
C4 C3 1.378(8) . ?
C27 C26 1.353(9) . ?
C27 C28 1.380(8) . ?
C26 C25 1.373(9) . ?
C23 C24 1.383(8) . ?
C23 C28 1.389(8) . ?
C17 C22 1.387(8) . ?
C17 C18 1.401(8) . ?
C15 C16 1.387(8) . ?
C15 C14 1.389(8) . ?
C25 C24 1.387(8) . ?
C10 C9 1.390(8) . ?
C6 C7 1.396(8) . ?
C9 C8 1.385(8) . ?
C14 C13 1.399(9) . ?
C21 C22 1.385(8) . ?
C7 C8 1.386(9) . ?
C13 C12 1.371(9) . ?
C18 C19 1.372(9) . ?
